data_7227640
loop_
_publ_author_name
'Biancalana, Lorenzo'
'Bortoluzzi, Marco'
'Ferretti, Eleonora'
'Hayatifar, Mohammad'
'Marchetti, Fabio'
'Pampaloni, Guido'
'Zacchini, Stefano'

_publ_section_title
;
 The reactions of \a-amino acids and \a-amino acid esters with high valent
 transition metal halides: synthesis of coordination complexes, activation
 processes and stabilization of \a-ammonium acylchloride cations
;
_journal_issue 17
_journal_name_full 'RSC Adv.'
_journal_page_first 10158
_journal_paper_doi 10.1039/C7RA00073A
_journal_volume 7
_journal_year 2017
_chemical_formula_sum 'C6 H16 Cl6 N Nb'
_chemical_formula_weight 407.81
_chemical_name_systematic
; 
 ? 
;
_space_group_IT_number 14
_symmetry_cell_setting monoclinic
_symmetry_space_group_name_Hall '-P 2ybc'
_symmetry_space_group_name_H-M 'P 1 21/c 1'
_atom_sites_solution_hydrogens geom
_atom_sites_solution_primary direct
_atom_sites_solution_secondary difmap
_audit_creation_method SHELXL-97
_audit_update_record
;
2014-12-27 deposited with the CCDC.
2017-01-30 downloaded from the CCDC.
;
_cell_angle_alpha 90.00
_cell_angle_beta 94.036(5)
_cell_angle_gamma 90.00
_cell_formula_units_Z 4
_cell_length_a 8.065(3)
_cell_length_b 18.492(7)
_cell_length_c 10.184(4)
_cell_measurement_reflns_used 4886
_cell_measurement_temperature 100(2)
_cell_measurement_theta_max 27.617
_cell_measurement_theta_min 2.2025
_cell_volume 1515.1(10)
_computing_cell_refinement 'APEX2 (Bruker AXS, 2006)'
_computing_data_collection 'APEX2 (Bruker AXS, 2006)'
_computing_data_reduction 'SAINT (Bruker AXS, 2004)'
_computing_molecular_graphics 'ORTEPII (Johnson, 1996)'
_computing_publication_material 'XCIF (Bruker AXS, 2001)'
_computing_structure_refinement 'SHELXL-97 (Sheldrick, 1997)'
_computing_structure_solution 'SHELXS-97 (Sheldrick, 1990)'
_diffrn_ambient_temperature 100(2)
_diffrn_measured_fraction_theta_full 0.989
_diffrn_measured_fraction_theta_max 0.989
_diffrn_measurement_device_type 'CCD area detector'
_diffrn_measurement_method 'phi and omega scans'
_diffrn_radiation_monochromator graphite
_diffrn_radiation_source 'fine-focus sealed tube'
_diffrn_radiation_type MoK\a
_diffrn_radiation_wavelength 0.71073
_diffrn_reflns_av_R_equivalents 0.0656
_diffrn_reflns_av_unetI/netI 0.0574
_diffrn_reflns_limit_h_max 10
_diffrn_reflns_limit_h_min -10
_diffrn_reflns_limit_k_max 23
_diffrn_reflns_limit_k_min -24
_diffrn_reflns_limit_l_max 13
_diffrn_reflns_limit_l_min -13
_diffrn_reflns_number 16015
_diffrn_reflns_theta_full 27.68
_diffrn_reflns_theta_max 27.68
_diffrn_reflns_theta_min 2.20
_exptl_absorpt_coefficient_mu 1.821
_exptl_absorpt_correction_T_max 0.8111
_exptl_absorpt_correction_T_min 0.7352
_exptl_absorpt_correction_type empirical
_exptl_absorpt_process_details
; 
 Data were corrected for Lorentz polarization and absorption
 effects (empirical absorption correction SADABS).
 R(int) =  0.1161 (selected reflections only, before parameter refinement)
 R(int) =  0.0643 (selected reflections only, after parameter refinement)
;
_exptl_crystal_colour pale-yellow
_exptl_crystal_density_diffrn 1.788
_exptl_crystal_density_method 'not measured'
_exptl_crystal_description needle
_exptl_crystal_F_000 808
_exptl_crystal_size_max 0.18
_exptl_crystal_size_mid 0.15
_exptl_crystal_size_min 0.12
_refine_diff_density_max 0.769
_refine_diff_density_min -0.891
_refine_diff_density_rms 0.139
_refine_ls_extinction_method none
_refine_ls_goodness_of_fit_ref 1.073
_refine_ls_hydrogen_treatment mixed
_refine_ls_matrix_type full
_refine_ls_number_parameters 137
_refine_ls_number_reflns 3507
_refine_ls_number_restraints 2
_refine_ls_restrained_S_all 1.073
_refine_ls_R_factor_all 0.0710
_refine_ls_R_factor_gt 0.0442
_refine_ls_shift/su_max 0.001
_refine_ls_shift/su_mean 0.000
_refine_ls_structure_factor_coef Fsqd
_refine_ls_weighting_details 'calc w=1/[\s^2^(Fo^2^)+(0.0257P)^2^+2.8409P] where P=(Fo^2^+2Fc^2^)/3'
_refine_ls_weighting_scheme calc
_refine_ls_wR_factor_gt 0.0779
_refine_ls_wR_factor_ref 0.0870
_reflns_number_gt 2638
_reflns_number_total 3507
_reflns_threshold_expression >2sigma(I)
_cod_data_source_file c7ra00073a2.cif
_cod_data_source_block p21c
_cod_depositor_comments
;
The following automatic conversions were performed:

'_symmetry_cell_setting' value 'Monoclinic' changed to 'monoclinic'
according to
/usr/data/users/saulius/crontab/automatic-downloads/rss-feeds/RSC/lib/dictionaries/cif_core.dic
dictionary named 'cif_core.dic' version 2.4.2 from 2011-04-26.

Automatic conversion script
Id: cif_fix_values 4268 2015-11-12 08:31:59Z antanas 
;
_cod_original_sg_symbol_H-M P2(1)/c
_cod_database_code 7227640

loop_
_symmetry_equiv_pos_as_xyz
'x, y, z'
'-x, y+1/2, -z+1/2'
'-x, -y, -z'
'x, -y-1/2, z-1/2'

loop_
_atom_site_label
_atom_site_type_symbol
_atom_site_fract_x
_atom_site_fract_y
_atom_site_fract_z
_atom_site_U_iso_or_equiv
_atom_site_adp_type
_atom_site_occupancy
_atom_site_symmetry_multiplicity
_atom_site_calc_flag
_atom_site_refinement_flags
Nb1 Nb 0.16265(5) 0.38633(2) 0.27325(3) 0.01530(11) Uani 1 1 d .
Cl1 Cl 0.34386(13) 0.45417(5) 0.42309(9) 0.0196(2) Uani 1 1 d .
Cl2 Cl 0.39933(14) 0.34236(6) 0.16834(11) 0.0278(3) Uani 1 1 d .
Cl3 Cl -0.01378(15) 0.32083(6) 0.12895(11) 0.0312(3) Uani 1 1 d .
Cl4 Cl -0.05923(14) 0.42628(6) 0.38489(11) 0.0272(3) Uani 1 1 d .
Cl5 Cl 0.15574(13) 0.48546(6) 0.13178(9) 0.0205(2) Uani 1 1 d .
Cl6 Cl 0.20310(16) 0.28711(6) 0.41872(10) 0.0286(3) Uani 1 1 d .
N1 N 0.4169(4) 0.14732(19) 0.1944(3) 0.0176(7) Uani 1 1 d D
H12 H 0.387(5) 0.129(2) 0.112(2) 0.021 Uiso 1 1 d D
H11 H 0.395(5) 0.1960(11) 0.189(4) 0.021 Uiso 1 1 d D
C1 C 0.6045(5) 0.1439(2) 0.2115(4) 0.0190(9) Uani 1 1 d .
H1 H 0.6391 0.0920 0.2168 0.023 Uiso 1 1 calc R
C2 C 0.6655(6) 0.1812(3) 0.3379(4) 0.0252(10) Uani 1 1 d .
H2A H 0.7873 0.1805 0.3464 0.038 Uiso 1 1 calc R
H2B H 0.6225 0.1559 0.4129 0.038 Uiso 1 1 calc R
H2C H 0.6263 0.2314 0.3364 0.038 Uiso 1 1 calc R
C3 C 0.6716(5) 0.1771(2) 0.0901(4) 0.0247(10) Uani 1 1 d .
H3A H 0.6458 0.2289 0.0873 0.037 Uiso 1 1 calc R
H3B H 0.6201 0.1535 0.0113 0.037 Uiso 1 1 calc R
H3C H 0.7924 0.1704 0.0933 0.037 Uiso 1 1 calc R
C4 C 0.3157(5) 0.1125(2) 0.2975(4) 0.0199(9) Uani 1 1 d .
H4 H 0.3367 0.1390 0.3826 0.024 Uiso 1 1 calc R
C5 C 0.3684(6) 0.0338(2) 0.3176(4) 0.0258(10) Uani 1 1 d .
H5A H 0.3643 0.0091 0.2323 0.039 Uiso 1 1 calc R
H5B H 0.2927 0.0097 0.3749 0.039 Uiso 1 1 calc R
H5C H 0.4819 0.0319 0.3586 0.039 Uiso 1 1 calc R
C6 C 0.1346(5) 0.1203(2) 0.2514(4) 0.0242(10) Uani 1 1 d .
H6A H 0.1094 0.1713 0.2336 0.036 Uiso 1 1 calc R
H6B H 0.0654 0.1025 0.3199 0.036 Uiso 1 1 calc R
H6C H 0.1114 0.0920 0.1708 0.036 Uiso 1 1 calc R

loop_
_atom_site_aniso_label
_atom_site_aniso_U_11
_atom_site_aniso_U_22
_atom_site_aniso_U_33
_atom_site_aniso_U_23
_atom_site_aniso_U_13
_atom_site_aniso_U_12
Nb1 0.0210(2) 0.01096(18) 0.01373(18) -0.00094(14) -0.00050(13) -0.00022(16)
Cl1 0.0277(6) 0.0151(5) 0.0154(5) 0.0005(4) -0.0026(4) -0.0056(4)
Cl2 0.0309(6) 0.0287(6) 0.0244(6) -0.0040(5) 0.0049(5) 0.0115(5)
Cl3 0.0356(7) 0.0274(6) 0.0291(6) -0.0062(5) -0.0081(5) -0.0079(5)
Cl4 0.0265(6) 0.0285(6) 0.0277(6) 0.0022(5) 0.0095(5) 0.0012(5)
Cl5 0.0245(5) 0.0197(5) 0.0174(5) 0.0056(4) 0.0014(4) 0.0024(4)
Cl6 0.0509(7) 0.0120(5) 0.0218(5) 0.0038(4) -0.0052(5) -0.0035(5)
N1 0.0227(19) 0.0138(18) 0.0163(17) -0.0011(15) 0.0016(15) 0.0003(15)
C1 0.022(2) 0.014(2) 0.022(2) -0.0022(17) 0.0015(18) 0.0020(18)
C2 0.022(2) 0.028(3) 0.024(2) -0.005(2) -0.0036(18) -0.002(2)
C3 0.023(2) 0.026(3) 0.026(2) 0.0003(19) 0.0060(19) -0.005(2)
C4 0.026(2) 0.019(2) 0.0143(19) -0.0020(17) 0.0046(17) -0.001(2)
C5 0.032(3) 0.021(2) 0.025(2) 0.0050(19) 0.0055(19) 0.005(2)
C6 0.023(2) 0.019(2) 0.032(2) -0.0026(19) 0.0058(19) -0.0020(19)

loop_
_atom_type_symbol
_atom_type_description
_atom_type_scat_dispersion_real
_atom_type_scat_dispersion_imag
_atom_type_scat_source
C C 0.0033 0.0016 'International Tables Vol C Tables 4.2.6.8 and 6.1.1.4'
H H 0.0000 0.0000 'International Tables Vol C Tables 4.2.6.8 and 6.1.1.4'
N N 0.0061 0.0033 'International Tables Vol C Tables 4.2.6.8 and 6.1.1.4'
Cl Cl 0.1484 0.1585 'International Tables Vol C Tables 4.2.6.8 and 6.1.1.4'
Nb Nb -2.0727 0.6215 'International Tables Vol C Tables 4.2.6.8 and 6.1.1.4'

loop_
_geom_angle_atom_site_label_1
_geom_angle_atom_site_label_2
_geom_angle_atom_site_label_3
_geom_angle
Cl4 Nb1 Cl3 90.97(5)
Cl4 Nb1 Cl5 93.85(4)
Cl3 Nb1 Cl5 91.85(5)
Cl4 Nb1 Cl6 90.99(5)
Cl3 Nb1 Cl6 92.48(5)
Cl5 Nb1 Cl6 173.45(4)
Cl4 Nb1 Cl1 88.73(5)
Cl3 Nb1 Cl1 179.70(5)
Cl5 Nb1 Cl1 88.21(4)
Cl6 Nb1 Cl1 87.48(5)
Cl4 Nb1 Cl2 176.93(4)
Cl3 Nb1 Cl2 90.73(5)
Cl5 Nb1 Cl2 88.65(4)
Cl6 Nb1 Cl2 86.39(5)
Cl1 Nb1 Cl2 89.56(5)
C1 N1 C4 119.0(3)
C1 N1 H12 106(3)
C4 N1 H12 111(3)
C1 N1 H11 104(3)
C4 N1 H11 110(3)
H12 N1 H11 106(4)
C2 C1 N1 110.0(3)
C2 C1 C3 113.3(4)
N1 C1 C3 107.5(3)
C2 C1 H1 108.6
N1 C1 H1 108.6
C3 C1 H1 108.6
C1 C2 H2A 109.5
C1 C2 H2B 109.5
H2A C2 H2B 109.5
C1 C2 H2C 109.5
H2A C2 H2C 109.5
H2B C2 H2C 109.5
C1 C3 H3A 109.5
C1 C3 H3B 109.5
H3A C3 H3B 109.5
C1 C3 H3C 109.5
H3A C3 H3C 109.5
H3B C3 H3C 109.5
C6 C4 N1 107.4(3)
C6 C4 C5 112.8(4)
N1 C4 C5 109.9(3)
C6 C4 H4 108.9
N1 C4 H4 108.9
C5 C4 H4 108.9
C4 C5 H5A 109.5
C4 C5 H5B 109.5
H5A C5 H5B 109.5
C4 C5 H5C 109.5
H5A C5 H5C 109.5
H5B C5 H5C 109.5
C4 C6 H6A 109.5
C4 C6 H6B 109.5
H6A C6 H6B 109.5
C4 C6 H6C 109.5
H6A C6 H6C 109.5
H6B C6 H6C 109.5

loop_
_geom_bond_atom_site_label_1
_geom_bond_atom_site_label_2
_geom_bond_distance
Nb1 Cl4 2.3082(13)
Nb1 Cl3 2.3145(13)
Nb1 Cl5 2.3299(12)
Nb1 Cl6 2.3663(13)
Nb1 Cl1 2.3927(12)
Nb1 Cl2 2.3944(13)
N1 C1 1.512(5)
N1 C4 1.518(5)
N1 H12 0.920(19)
N1 H11 0.919(19)
C1 C2 1.512(6)
C1 C3 1.514(6)
C1 H1 1.0000
C2 H2A 0.9800
C2 H2B 0.9800
C2 H2C 0.9800
C3 H3A 0.9800
C3 H3B 0.9800
C3 H3C 0.9800
C4 C6 1.509(6)
C4 C5 1.526(6)
C4 H4 1.0000
C5 H5A 0.9800
C5 H5B 0.9800
C5 H5C 0.9800
C6 H6A 0.9800
C6 H6B 0.9800
C6 H6C 0.9800

loop_
_geom_hbond_atom_site_label_D
_geom_hbond_atom_site_label_H
_geom_hbond_atom_site_label_A
_geom_hbond_distance_DH
_geom_hbond_distance_HA
_geom_hbond_distance_DA
_geom_hbond_angle_DHA
_geom_hbond_site_symmetry_A
N1 H12 Cl1 0.920(19) 2.47(2) 3.358(4) 162(4) 4_565
N1 H12 Cl6 0.920(19) 2.84(4) 3.412(4) 121(3) 4_565
N1 H11 Cl2 0.919(19) 2.71(2) 3.618(4) 168(4) .

loop_
_geom_torsion_atom_site_label_1
_geom_torsion_atom_site_label_2
_geom_torsion_atom_site_label_3
_geom_torsion_atom_site_label_4
_geom_torsion
C4 N1 C1 C2 -60.7(5)
C4 N1 C1 C3 175.5(3)
C1 N1 C4 C6 -176.7(3)
C1 N1 C4 C5 -53.7(5)
